data_4077943
loop_
_publ_author_name
'Djukic, Jean-Pierre'
'Sortais, Jean-Baptiste'
'Barloy, Laurent'
'Pannetier, Nicolas'
'Sirlin, Claude'
'Pfeffer, Michel'

_publ_section_title
;
 Synthesis, Characterization, and Fluxional Behavior of a 34 Electron
 Homochiral Dimetallic Complex with an Unsupported Hydride Bridge between
 Two Ru Atoms
;
_journal_issue 7
_journal_name_full Organometallics
_journal_page_first 2821
_journal_paper_doi 10.1021/om201093y
_journal_volume 31
_journal_year 2012
_chemical_absolute_configuration ad
_chemical_formula_moiety 'C36 H37 N2 Ru2, F6 P, C H2 Cl2'
_chemical_formula_sum 'C37 H39 Cl2 F6 N2 P Ru2'
_chemical_formula_weight 929.71
_chemical_name_systematic
;
 ?
;
_space_group_IT_number 19
_symmetry_cell_setting orthorhombic
_symmetry_space_group_name_Hall 'P 2ac 2ab'
_symmetry_space_group_name_H-M 'P 21 21 21'
_atom_sites_solution_hydrogens geom
_atom_sites_solution_primary direct
_atom_sites_solution_secondary difmap
_audit_creation_method SHELXL-97
_cell_angle_alpha 90.00
_cell_angle_beta 90.00
_cell_angle_gamma 90.00
_cell_formula_units_Z 4
_cell_length_a 9.0720(2)
_cell_length_b 12.0850(3)
_cell_length_c 32.6930(9)
_cell_measurement_reflns_used 6075
_cell_measurement_temperature 173(2)
_cell_measurement_theta_max 30.999
_cell_measurement_theta_min 0.998
_cell_volume 3584.30(15)
_computing_cell_refinement 'Denzo (Nonius B.V., 1998)'
_computing_data_collection 'Collect (Nonius B.V., 1998)'
_computing_data_reduction 'Denzo (Nonius B.V., 1998)'
_computing_molecular_graphics 'PLATON 98 (Spek, 1998)'
_computing_publication_material 'SHELXL-97 (Sheldrick, 1997)'
_computing_structure_refinement 'SHELXL-97 (Sheldrick, 1997)'
_computing_structure_solution 'SHELXS-97 (Sheldrick, 1997)'
_diffrn_ambient_temperature 173(2)
_diffrn_measured_fraction_theta_full 0.994
_diffrn_measured_fraction_theta_max 0.994
_diffrn_measurement_device_type KappaCCD
_diffrn_measurement_method 'phi and omega scans'
_diffrn_radiation_monochromator graphite
_diffrn_radiation_source 'fine-focus sealed tube'
_diffrn_radiation_type MoK\a
_diffrn_radiation_wavelength 0.71073
_diffrn_reflns_av_R_equivalents 0.0308
_diffrn_reflns_av_sigmaI/netI 0.0523
_diffrn_reflns_limit_h_max 13
_diffrn_reflns_limit_h_min -13
_diffrn_reflns_limit_k_max 17
_diffrn_reflns_limit_k_min -17
_diffrn_reflns_limit_l_max 47
_diffrn_reflns_limit_l_min -47
_diffrn_reflns_number 11156
_diffrn_reflns_theta_full 30.95
_diffrn_reflns_theta_max 30.95
_diffrn_reflns_theta_min 1.80
_exptl_absorpt_coefficient_mu 1.099
_exptl_absorpt_correction_type none
_exptl_crystal_colour red
_exptl_crystal_density_diffrn 1.723
_exptl_crystal_density_method 'not measured'
_exptl_crystal_description prism
_exptl_crystal_F_000 1864
_exptl_crystal_size_max 0.13
_exptl_crystal_size_mid 0.11
_exptl_crystal_size_min 0.10
_refine_diff_density_max 0.512
_refine_diff_density_min -0.540
_refine_diff_density_rms 0.076
_refine_ls_abs_structure_details 'Flack H D (1983), Acta Cryst. A39, 876-881'
_refine_ls_abs_structure_Flack -0.04(2)
_refine_ls_extinction_method none
_refine_ls_goodness_of_fit_ref 1.032
_refine_ls_hydrogen_treatment mixed
_refine_ls_matrix_type full
_refine_ls_number_parameters 457
_refine_ls_number_reflns 11156
_refine_ls_number_restraints 0
_refine_ls_restrained_S_all 1.032
_refine_ls_R_factor_all 0.0578
_refine_ls_R_factor_gt 0.0378
_refine_ls_shift/su_max 0.003
_refine_ls_shift/su_mean 0.000
_refine_ls_structure_factor_coef Fsqd
_refine_ls_weighting_details 'calc w=1/[\s^2^(Fo^2^)+(0.0238P)^2^+1.4419P] where P=(Fo^2^+2Fc^2^)/3'
_refine_ls_weighting_scheme calc
_refine_ls_wR_factor_gt 0.0707
_refine_ls_wR_factor_ref 0.0770
_reflns_number_gt 8913
_reflns_number_total 11156
_reflns_threshold_expression I>2sigma(I)
_cod_data_source_file om201093y_si_001.cif
_cod_data_source_block shelxl
_cod_depositor_comments
;
The following automatic conversions were performed:

'_symmetry_cell_setting' value 'Orthorhombic' changed to
'orthorhombic' according to
/home/saulius/struct/CIF-dictionaries/cif_core.dic dictionary named
'cif_core.dic' version 2.4.1 from 2010-06-29.

Automatic conversion script
Id: cif_fix_values 1715 2011-07-08 13:25:40Z adriana 
;
_cod_database_code 4077943

loop_
_symmetry_equiv_pos_as_xyz
'x, y, z'
'-x+1/2, -y, z+1/2'
'x+1/2, -y+1/2, -z'
'-x, y+1/2, -z+1/2'

loop_
_atom_site_label
_atom_site_type_symbol
_atom_site_fract_x
_atom_site_fract_y
_atom_site_fract_z
_atom_site_U_iso_or_equiv
_atom_site_adp_type
_atom_site_occupancy
_atom_site_symmetry_multiplicity
_atom_site_calc_flag
_atom_site_refinement_flags
C1 C 0.8403(3) 0.7216(2) 0.65297(10) 0.0327(7) Uani 1 1 d .
C2 C 0.7829(3) 0.7832(2) 0.68474(10) 0.0382(7) Uani 1 1 d .
C3 C 0.8268(4) 0.7666(3) 0.72606(11) 0.0497(9) Uani 1 1 d .
C4 C 0.9328(4) 0.6824(4) 0.73440(12) 0.0556(10) Uani 1 1 d .
C5 C 0.9925(4) 0.6205(3) 0.70170(12) 0.0542(10) Uani 1 1 d .
H5 H 1.0638 0.5647 0.7070 0.065 Uiso 1 1 calc R
C6 C 0.9477(3) 0.6408(3) 0.66252(11) 0.0397(7) Uani 1 1 d .
H6 H 0.9903 0.5991 0.6409 0.048 Uiso 1 1 calc R
C7 C 0.7680(6) 0.8276(4) 0.75970(13) 0.0773(15) Uani 1 1 d .
H7 H 0.6977 0.8846 0.7552 0.093 Uiso 1 1 calc R
C8 C 0.8140(9) 0.8032(6) 0.79836(17) 0.115(3) Uani 1 1 d .
H8 H 0.7746 0.8452 0.8203 0.138 Uiso 1 1 calc R
C9 C 0.9117(9) 0.7230(7) 0.80719(17) 0.125(3) Uani 1 1 d .
H9 H 0.9387 0.7088 0.8348 0.150 Uiso 1 1 calc R
C10 C 0.9726(6) 0.6615(5) 0.77578(14) 0.0869(17) Uani 1 1 d .
H10 H 1.0417 0.6047 0.7819 0.104 Uiso 1 1 calc R
C11 C 0.6722(4) 0.8708(3) 0.67362(13) 0.0522(10) Uani 1 1 d .
H11 H 0.5938 0.8741 0.6951 0.063 Uiso 1 1 calc R
C12 C 0.7416(6) 0.9847(3) 0.66871(17) 0.0810(15) Uani 1 1 d .
H12A H 0.8338 0.9781 0.6533 0.121 Uiso 1 1 calc R
H12B H 0.7623 1.0160 0.6958 0.121 Uiso 1 1 calc R
H12C H 0.6735 1.0333 0.6540 0.121 Uiso 1 1 calc R
C13 C 0.9717(4) 0.7980(4) 0.57326(13) 0.0614(11) Uani 1 1 d .
H13 H 1.0601 0.8082 0.5884 0.074 Uiso 1 1 calc R
C14 C 0.8809(5) 0.8859(4) 0.56760(15) 0.0690(13) Uani 1 1 d .
H14 H 0.9056 0.9559 0.5789 0.083 Uiso 1 1 calc R
C15 C 0.7518(6) 0.8735(5) 0.54523(17) 0.096(2) Uani 1 1 d .
H15 H 0.6872 0.9346 0.5418 0.115 Uiso 1 1 calc R
C16 C 0.7165(5) 0.7702(7) 0.52763(13) 0.105(3) Uani 1 1 d .
H16 H 0.6322 0.7607 0.5107 0.126 Uiso 1 1 calc R
C17 C 0.8141(7) 0.6806(5) 0.53658(14) 0.0834(17) Uani 1 1 d .
H17 H 0.7901 0.6084 0.5273 0.100 Uiso 1 1 calc R
C18 C 0.9411(5) 0.6966(4) 0.55819(13) 0.0620(12) Uani 1 1 d .
H18 H 1.0073 0.6369 0.5626 0.074 Uiso 1 1 calc R
C19 C 0.5441(3) 0.5479(2) 0.66978(8) 0.0314(6) Uani 1 1 d .
C20 C 0.6402(3) 0.4714(2) 0.68664(9) 0.0305(6) Uani 1 1 d .
C21 C 0.6670(3) 0.4652(3) 0.72966(9) 0.0322(6) Uani 1 1 d .
C22 C 0.5912(3) 0.5407(3) 0.75581(9) 0.0370(7) Uani 1 1 d .
C23 C 0.4921(4) 0.6152(3) 0.73848(10) 0.0415(8) Uani 1 1 d .
H23 H 0.4406 0.6651 0.7558 0.050 Uiso 1 1 calc R
C24 C 0.4671(4) 0.6186(2) 0.69726(10) 0.0380(7) Uani 1 1 d .
H24 H 0.3966 0.6692 0.6867 0.046 Uiso 1 1 calc R
C25 C 0.7677(4) 0.3887(3) 0.74782(10) 0.0409(7) Uani 1 1 d .
H25 H 0.8190 0.3374 0.7310 0.049 Uiso 1 1 calc R
C26 C 0.7907(4) 0.3884(3) 0.78891(11) 0.0486(9) Uani 1 1 d .
H26 H 0.8569 0.3360 0.8004 0.058 Uiso 1 1 calc R
C27 C 0.7193(4) 0.4632(3) 0.81464(10) 0.0498(9) Uani 1 1 d .
H27 H 0.7385 0.4628 0.8432 0.060 Uiso 1 1 calc R
C28 C 0.6218(3) 0.5368(3) 0.79839(10) 0.0438(8) Uani 1 1 d .
H28 H 0.5727 0.5871 0.8161 0.053 Uiso 1 1 calc R
C29 C 0.7170(4) 0.3940(2) 0.65745(9) 0.0352(7) Uani 1 1 d .
H29 H 0.8226 0.3858 0.6657 0.042 Uiso 1 1 calc R
C30 C 0.6445(5) 0.2801(3) 0.65588(11) 0.0539(10) Uani 1 1 d .
H30A H 0.5396 0.2885 0.6494 0.081 Uiso 1 1 calc R
H30B H 0.6551 0.2437 0.6825 0.081 Uiso 1 1 calc R
H30C H 0.6922 0.2352 0.6347 0.081 Uiso 1 1 calc R
C31 C 0.2883(3) 0.5191(3) 0.61453(12) 0.0508(10) Uani 1 1 d .
H31 H 0.2353 0.5075 0.6392 0.061 Uiso 1 1 calc R
C32 C 0.3454(4) 0.4288(3) 0.59371(14) 0.0569(10) Uani 1 1 d .
H32 H 0.3310 0.3559 0.6039 0.068 Uiso 1 1 calc R
C33 C 0.4252(4) 0.4464(4) 0.55710(13) 0.0640(11) Uani 1 1 d .
H33 H 0.4677 0.3851 0.5432 0.077 Uiso 1 1 calc R
C34 C 0.4422(4) 0.5521(4) 0.54123(12) 0.0610(11) Uani 1 1 d .
H34 H 0.4893 0.5629 0.5156 0.073 Uiso 1 1 calc R
C35 C 0.3885(4) 0.6440(4) 0.56370(13) 0.0594(11) Uani 1 1 d .
H35 H 0.4075 0.7170 0.5543 0.071 Uiso 1 1 calc R
C36 C 0.3071(3) 0.6275(3) 0.59993(13) 0.0518(10) Uani 1 1 d .
H36 H 0.2657 0.6885 0.6142 0.062 Uiso 1 1 calc R
C37 C 1.0454(4) 0.7452(4) 0.96209(12) 0.0580(9) Uani 1 1 d .
H37A H 0.9781 0.6807 0.9621 0.070 Uiso 1 1 calc R
H37B H 1.0383 0.7814 0.9892 0.070 Uiso 1 1 calc R
N1 N 0.6053(3) 0.8372(2) 0.63390(9) 0.0433(7) Uani 1 1 d .
H1N1 H 0.5723 0.8993 0.6205 0.052 Uiso 1 1 calc R
H2N1 H 0.5250 0.7927 0.6389 0.052 Uiso 1 1 calc R
N2 N 0.7086(3) 0.4456(2) 0.61577(7) 0.0346(5) Uani 1 1 d .
H1N2 H 0.7074 0.3902 0.5964 0.042 Uiso 1 1 calc R
H2N2 H 0.7922 0.4871 0.6115 0.042 Uiso 1 1 calc R
Cl1 Cl 1.22701(13) 0.69860(9) 0.95467(4) 0.0678(3) Uani 1 1 d .
Cl2 Cl 0.98908(12) 0.83739(14) 0.92489(5) 0.1112(6) Uani 1 1 d .
F1 F 0.4542(3) 1.0258(2) 0.52663(8) 0.0747(7) Uani 1 1 d .
F2 F 0.3413(3) 1.1747(2) 0.55328(9) 0.0833(8) Uani 1 1 d .
F3 F 0.4483(3) 1.0490(2) 0.59472(8) 0.0768(7) Uani 1 1 d .
F4 F 0.3169(3) 0.9164(2) 0.56585(11) 0.0922(10) Uani 1 1 d .
F5 F 0.2002(3) 1.0647(3) 0.59134(8) 0.0855(8) Uani 1 1 d .
F6 F 0.2094(3) 1.0407(3) 0.52354(8) 0.0841(8) Uani 1 1 d .
P1 P 0.32865(10) 1.04615(8) 0.55929(3) 0.0441(2) Uani 1 1 d .
Ru1 Ru 0.75490(2) 0.75116(2) 0.595524(7) 0.03346(6) Uani 1 1 d .
Ru2 Ru 0.52161(2) 0.54786(2) 0.606984(7) 0.03165(6) Uani 1 1 d .
H1RU H 0.658(3) 0.642(2) 0.6156(10) 0.033(8) Uiso 1 1 d .

loop_
_atom_site_aniso_label
_atom_site_aniso_U_11
_atom_site_aniso_U_22
_atom_site_aniso_U_33
_atom_site_aniso_U_23
_atom_site_aniso_U_13
_atom_site_aniso_U_12
C1 0.0305(14) 0.0274(16) 0.0404(17) 0.0030(12) 0.0014(12) -0.0027(11)
C2 0.0375(17) 0.0299(15) 0.0474(19) -0.0046(13) 0.0013(14) -0.0048(12)
C3 0.057(2) 0.046(2) 0.046(2) -0.0064(17) 0.0030(16) -0.0226(18)
C4 0.053(2) 0.069(3) 0.045(2) 0.0105(19) -0.0108(17) -0.030(2)
C5 0.0349(18) 0.060(2) 0.068(2) 0.019(2) -0.0162(18) -0.0046(17)
C6 0.0285(16) 0.0361(17) 0.054(2) 0.0063(15) 0.0005(13) 0.0012(13)
C7 0.103(4) 0.072(3) 0.057(3) -0.028(2) 0.028(3) -0.042(3)
C8 0.184(8) 0.118(5) 0.044(3) -0.027(3) 0.023(4) -0.098(5)
C9 0.171(7) 0.161(7) 0.043(3) 0.021(4) -0.020(4) -0.121(6)
C10 0.083(3) 0.118(4) 0.060(3) 0.031(3) -0.031(3) -0.050(3)
C11 0.061(2) 0.0257(16) 0.070(3) -0.0088(17) 0.020(2) 0.0049(15)
C12 0.090(3) 0.031(2) 0.122(4) -0.013(2) 0.022(4) -0.009(2)
C13 0.0371(19) 0.088(3) 0.059(2) 0.022(2) 0.0077(19) -0.009(2)
C14 0.073(3) 0.056(3) 0.078(3) 0.013(2) 0.028(3) -0.017(2)
C15 0.061(3) 0.124(5) 0.104(4) 0.093(4) 0.032(3) 0.032(3)
C16 0.046(2) 0.225(8) 0.043(2) 0.063(4) -0.0118(18) -0.057(4)
C17 0.111(4) 0.101(4) 0.038(2) -0.012(2) 0.034(3) -0.040(3)
C18 0.051(2) 0.075(3) 0.059(3) 0.009(2) 0.024(2) 0.006(2)
C19 0.0306(14) 0.0289(13) 0.0346(14) 0.0026(13) 0.0080(11) 0.0018(13)
C20 0.0328(14) 0.0251(15) 0.0337(15) 0.0016(12) 0.0069(11) 0.0012(11)
C21 0.0317(14) 0.0305(15) 0.0343(15) 0.0018(13) 0.0091(11) -0.0003(12)
C22 0.0340(15) 0.0420(18) 0.0350(16) -0.0057(15) 0.0071(12) -0.0037(15)
C23 0.0366(17) 0.0441(18) 0.0439(18) -0.0091(14) 0.0132(15) 0.0078(14)
C24 0.0328(15) 0.0344(16) 0.0467(18) 0.0030(14) 0.0106(14) 0.0089(13)
C25 0.0439(18) 0.0389(17) 0.0398(17) 0.0054(13) 0.0046(15) 0.0085(15)
C26 0.0441(19) 0.056(2) 0.045(2) 0.0088(17) 0.0005(15) 0.0030(16)
C27 0.049(2) 0.066(2) 0.0350(17) -0.0019(18) 0.0017(14) -0.0101(19)
C28 0.0407(17) 0.052(2) 0.0385(17) -0.0082(17) 0.0066(13) -0.0054(17)
C29 0.0443(18) 0.0300(15) 0.0314(15) 0.0048(12) 0.0070(13) 0.0070(13)
C30 0.091(3) 0.0269(17) 0.044(2) 0.0014(14) 0.015(2) -0.0041(17)
C31 0.0251(15) 0.067(3) 0.060(2) 0.0075(19) 0.0009(14) -0.0069(15)
C32 0.0442(19) 0.056(2) 0.071(3) -0.004(2) -0.0095(19) -0.0144(17)
C33 0.052(2) 0.084(3) 0.056(2) -0.024(3) -0.0135(18) 0.000(2)
C34 0.049(2) 0.092(3) 0.042(2) 0.008(2) -0.0101(16) -0.001(2)
C35 0.0351(19) 0.073(3) 0.070(3) 0.025(2) -0.0211(18) -0.0019(19)
C36 0.0318(16) 0.059(2) 0.064(3) 0.007(2) -0.0072(17) 0.0111(15)
C37 0.047(2) 0.065(2) 0.062(2) 0.005(2) 0.0042(17) -0.013(2)
N1 0.0395(14) 0.0279(14) 0.062(2) 0.0110(13) 0.0101(14) 0.0112(11)
N2 0.0405(13) 0.0292(12) 0.0342(14) 0.0042(11) 0.0084(10) 0.0066(11)
Cl1 0.0643(7) 0.0667(7) 0.0723(7) 0.0029(5) 0.0026(6) 0.0070(5)
Cl2 0.0411(6) 0.1492(13) 0.1433(13) 0.0854(11) -0.0097(7) -0.0120(7)
F1 0.0564(13) 0.095(2) 0.0726(16) 0.0060(14) 0.0160(12) 0.0258(14)
F2 0.123(2) 0.0412(13) 0.085(2) 0.0147(13) 0.0016(17) 0.0063(14)
F3 0.0735(15) 0.0871(17) 0.0699(15) 0.0073(14) -0.0245(13) 0.0040(14)
F4 0.0897(19) 0.0458(14) 0.141(3) 0.0172(16) -0.0022(18) -0.0045(13)
F5 0.0744(16) 0.114(2) 0.0681(16) 0.0224(16) 0.0222(13) 0.0362(16)
F6 0.0650(15) 0.108(2) 0.0793(18) -0.0135(17) -0.0247(13) 0.0262(16)
P1 0.0424(5) 0.0390(5) 0.0509(5) 0.0065(5) -0.0029(4) 0.0089(4)
Ru1 0.02839(10) 0.03366(11) 0.03834(12) 0.00924(10) 0.00357(9) 0.00346(11)
Ru2 0.02845(10) 0.03305(11) 0.03345(11) 0.00237(10) 0.00148(9) 0.00120(10)

loop_
_atom_type_symbol
_atom_type_description
_atom_type_scat_dispersion_real
_atom_type_scat_dispersion_imag
_atom_type_scat_source
C C 0.0033 0.0016 'International Tables Vol C Tables 4.2.6.8 and 6.1.1.4'
H H 0.0000 0.0000 'International Tables Vol C Tables 4.2.6.8 and 6.1.1.4'
N N 0.0061 0.0033 'International Tables Vol C Tables 4.2.6.8 and 6.1.1.4'
Cl Cl 0.1484 0.1585 'International Tables Vol C Tables 4.2.6.8 and 6.1.1.4'
F F 0.0171 0.0103 'International Tables Vol C Tables 4.2.6.8 and 6.1.1.4'
P P 0.1023 0.0942 'International Tables Vol C Tables 4.2.6.8 and 6.1.1.4'
Ru Ru -1.2594 0.8363 'International Tables Vol C Tables 4.2.6.8 and 6.1.1.4'

loop_
_geom_angle_atom_site_label_1
_geom_angle_atom_site_label_2
_geom_angle_atom_site_label_3
_geom_angle
C2 C1 C6 117.8(3)
C2 C1 Ru1 116.8(2)
C6 C1 Ru1 125.4(2)
C1 C2 C3 122.2(3)
C1 C2 C11 116.7(3)
C3 C2 C11 121.1(3)
C2 C3 C4 118.1(3)
C2 C3 C7 123.6(4)
C4 C3 C7 118.2(4)
C5 C4 C10 121.9(5)
C5 C4 C3 119.4(3)
C10 C4 C3 118.7(4)
C6 C5 C4 120.1(3)
C6 C5 H5 120.0
C4 C5 H5 120.0
C5 C6 C1 122.4(3)
C5 C6 H6 118.8
C1 C6 H6 118.8
C8 C7 C3 119.2(6)
C8 C7 H7 120.4
C3 C7 H7 120.4
C9 C8 C7 123.8(6)
C9 C8 H8 118.1
C7 C8 H8 118.1
C8 C9 C10 119.4(6)
C8 C9 H9 120.3
C10 C9 H9 120.3
C9 C10 C4 120.6(6)
C9 C10 H10 119.7
C4 C10 H10 119.7
N1 C11 C2 106.9(3)
N1 C11 C12 108.9(3)
C2 C11 C12 112.7(4)
N1 C11 H11 109.4
C2 C11 H11 109.4
C12 C11 H11 109.4
C11 C12 H12A 109.5
C11 C12 H12B 109.5
H12A C12 H12B 109.5
C11 C12 H12C 109.5
H12A C12 H12C 109.5
H12B C12 H12C 109.5
C18 C13 C14 122.4(4)
C18 C13 Ru1 72.5(2)
C14 C13 Ru1 72.6(2)
C18 C13 H13 118.8
C14 C13 H13 118.8
Ru1 C13 H13 128.6
C13 C14 C15 119.9(5)
C13 C14 Ru1 71.2(2)
C15 C14 Ru1 72.5(2)
C13 C14 H14 120.0
C15 C14 H14 120.0
Ru1 C14 H14 128.5
C14 C15 C16 120.2(5)
C14 C15 Ru1 70.7(2)
C16 C15 Ru1 73.4(2)
C14 C15 H15 119.9
C16 C15 H15 119.9
Ru1 C15 H15 128.1
C15 C16 C17 116.5(4)
C15 C16 Ru1 69.8(3)
C17 C16 Ru1 68.0(2)
C15 C16 H16 121.8
C17 C16 H16 121.8
Ru1 C16 H16 133.1
C18 C17 C16 121.5(5)
C18 C17 Ru1 72.2(3)
C16 C17 Ru1 74.4(3)
C18 C17 H17 119.3
C16 C17 H17 119.3
Ru1 C17 H17 126.0
C13 C18 C17 119.4(5)
C13 C18 Ru1 71.4(2)
C17 C18 Ru1 71.3(3)
C13 C18 H18 120.3
C17 C18 H18 120.3
Ru1 C18 H18 129.3
C20 C19 C24 117.3(3)
C20 C19 Ru2 117.3(2)
C24 C19 Ru2 125.4(2)
C19 C20 C21 122.3(3)
C19 C20 C29 117.0(3)
C21 C20 C29 120.8(3)
C22 C21 C25 118.2(3)
C22 C21 C20 118.3(3)
C25 C21 C20 123.5(3)
C23 C22 C28 123.1(3)
C23 C22 C21 118.7(3)
C28 C22 C21 118.2(3)
C24 C23 C22 121.8(3)
C24 C23 H23 119.1
C22 C23 H23 119.1
C23 C24 C19 121.5(3)
C23 C24 H24 119.2
C19 C24 H24 119.2
C26 C25 C21 120.7(3)
C26 C25 H25 119.7
C21 C25 H25 119.7
C25 C26 C27 121.6(3)
C25 C26 H26 119.2
C27 C26 H26 119.2
C28 C27 C26 119.3(3)
C28 C27 H27 120.3
C26 C27 H27 120.3
C27 C28 C22 122.0(3)
C27 C28 H28 119.0
C22 C28 H28 119.0
N2 C29 C20 107.1(2)
N2 C29 C30 108.8(3)
C20 C29 C30 112.5(3)
N2 C29 H29 109.5
C20 C29 H29 109.5
C30 C29 H29 109.5
C29 C30 H30A 109.5
C29 C30 H30B 109.5
H30A C30 H30B 109.5
C29 C30 H30C 109.5
H30A C30 H30C 109.5
H30B C30 H30C 109.5
C32 C31 C36 121.5(4)
C32 C31 Ru2 72.8(2)
C36 C31 Ru2 72.07(18)
C32 C31 H31 119.3
C36 C31 H31 119.3
Ru2 C31 H31 128.1
C31 C32 C33 119.2(4)
C31 C32 Ru2 70.0(2)
C33 C32 Ru2 72.3(2)
C31 C32 H32 120.4
C33 C32 H32 120.4
Ru2 C32 H32 129.6
C34 C33 C32 120.8(4)
C34 C33 Ru2 73.9(2)
C32 C33 Ru2 70.3(2)
C34 C33 H33 119.6
C32 C33 H33 119.6
Ru2 C33 H33 128.4
C33 C34 C35 119.3(4)
C33 C34 Ru2 70.1(2)
C35 C34 Ru2 68.6(2)
C33 C34 H34 120.4
C35 C34 H34 120.4
Ru2 C34 H34 134.2
C36 C35 C34 120.3(4)
C36 C35 Ru2 70.8(2)
C34 C35 Ru2 74.4(2)
C36 C35 H35 119.9
C34 C35 H35 119.9
Ru2 C35 H35 126.9
C31 C36 C35 118.8(4)
C31 C36 Ru2 70.22(19)
C35 C36 Ru2 71.6(2)
C31 C36 H36 120.6
C35 C36 H36 120.6
Ru2 C36 H36 130.0
Cl2 C37 Cl1 112.8(2)
Cl2 C37 H37A 109.0
Cl1 C37 H37A 109.0
Cl2 C37 H37B 109.0
Cl1 C37 H37B 109.0
H37A C37 H37B 107.8
C11 N1 Ru1 112.9(2)
C11 N1 H1N1 109.0
Ru1 N1 H1N1 109.0
C11 N1 H2N1 109.0
Ru1 N1 H2N1 109.0
H1N1 N1 H2N1 107.8
C29 N2 Ru2 113.95(17)
C29 N2 H1N2 108.8
Ru2 N2 H1N2 108.8
C29 N2 H2N2 108.8
Ru2 N2 H2N2 108.8
H1N2 N2 H2N2 107.7
F2 P1 F1 90.95(15)
F2 P1 F5 89.79(17)
F1 P1 F5 178.58(18)
F2 P1 F4 179.33(18)
F1 P1 F4 89.21(17)
F5 P1 F4 90.07(17)
F2 P1 F3 91.11(16)
F1 P1 F3 90.19(14)
F5 P1 F3 91.00(14)
F4 P1 F3 88.23(16)
F2 P1 F6 89.94(16)
F1 P1 F6 89.29(14)
F5 P1 F6 89.51(15)
F4 P1 F6 90.72(18)
F3 P1 F6 178.84(16)
C1 Ru1 N1 77.67(11)
C1 Ru1 C13 90.59(14)
N1 Ru1 C13 130.53(16)
C1 Ru1 C17 130.3(2)
N1 Ru1 C17 151.0(2)
C13 Ru1 C17 65.28(18)
C1 Ru1 C18 99.57(15)
N1 Ru1 C18 166.62(16)
C13 Ru1 C18 36.09(16)
C17 Ru1 C18 36.49(19)
C1 Ru1 C14 108.20(17)
N1 Ru1 C14 102.49(15)
C13 Ru1 C14 36.24(16)
C17 Ru1 C14 78.06(19)
C18 Ru1 C14 65.66(18)
C1 Ru1 C15 142.9(2)
N1 Ru1 C15 95.98(16)
C13 Ru1 C15 65.66(18)
C17 Ru1 C15 66.8(2)
C18 Ru1 C15 78.22(18)
C14 Ru1 C15 36.8(2)
C1 Ru1 C16 166.03(18)
N1 Ru1 C16 115.6(2)
C13 Ru1 C16 77.53(15)
C17 Ru1 C16 37.5(2)
C18 Ru1 C16 66.49(19)
C14 Ru1 C16 66.1(2)
C15 Ru1 C16 36.8(2)
C1 Ru1 H1RU 73.2(10)
N1 Ru1 H1RU 79.9(10)
C13 Ru1 H1RU 142.3(10)
C17 Ru1 H1RU 99.4(10)
C18 Ru1 H1RU 112.1(10)
C14 Ru1 H1RU 177.4(10)
C15 Ru1 H1RU 142.4(10)
C16 Ru1 H1RU 112.0(10)
C19 Ru2 N2 77.64(10)
C19 Ru2 C31 89.05(13)
N2 Ru2 C31 132.52(13)
C19 Ru2 C36 101.15(14)
N2 Ru2 C36 170.15(13)
C31 Ru2 C36 37.71(14)
C19 Ru2 C35 134.15(15)
N2 Ru2 C35 146.86(14)
C31 Ru2 C35 67.61(15)
C36 Ru2 C35 37.60(15)
C19 Ru2 C32 105.60(15)
N2 Ru2 C32 103.16(13)
C31 Ru2 C32 37.15(14)
C36 Ru2 C32 67.58(15)
C35 Ru2 C32 79.55(16)
C19 Ru2 C33 140.36(16)
N2 Ru2 C33 95.32(14)
C31 Ru2 C33 66.98(15)
C36 Ru2 C33 79.32(16)
C35 Ru2 C33 66.53(17)
C32 Ru2 C33 37.39(16)
C19 Ru2 C34 167.09(13)
N2 Ru2 C34 113.34(13)
C31 Ru2 C34 78.49(14)
C36 Ru2 C34 66.83(16)
C35 Ru2 C34 37.00(16)
C32 Ru2 C34 66.18(16)
C33 Ru2 C34 36.01(17)
C19 Ru2 H1RU 76.3(11)
N2 Ru2 H1RU 77.5(10)
C31 Ru2 H1RU 143.2(10)
C36 Ru2 H1RU 111.8(10)
C35 Ru2 H1RU 98.8(10)
C32 Ru2 H1RU 178.0(11)
C33 Ru2 H1RU 140.9(11)
C34 Ru2 H1RU 111.8(11)

loop_
_geom_bond_atom_site_label_1
_geom_bond_atom_site_label_2
_geom_bond_distance
C1 C2 1.380(4)
C1 C6 1.415(4)
C1 Ru1 2.062(3)
C2 C3 1.423(5)
C2 C11 1.503(5)
C3 C4 1.426(6)
C3 C7 1.428(5)
C4 C5 1.413(6)
C4 C10 1.423(5)
C5 C6 1.366(5)
C5 H5 0.9500
C6 H6 0.9500
C7 C8 1.363(8)
C7 H7 0.9500
C8 C9 1.345(10)
C8 H8 0.9500
C9 C10 1.383(9)
C9 H9 0.9500
C10 H10 0.9500
C11 N1 1.490(5)
C11 C12 1.522(5)
C11 H11 1.0000
C12 H12A 0.9800
C12 H12B 0.9800
C12 H12C 0.9800
C13 C18 1.350(6)
C13 C14 1.357(6)
C13 Ru1 2.172(4)
C13 H13 0.9500
C14 C15 1.389(8)
C14 Ru1 2.189(4)
C14 H14 0.9500
C15 C16 1.411(9)
C15 Ru1 2.211(4)
C15 H15 0.9500
C16 C17 1.428(8)
C16 Ru1 2.258(4)
C16 H16 0.9500
C17 C18 1.365(7)
C17 Ru1 2.174(4)
C17 H17 0.9500
C18 Ru1 2.186(4)
C18 H18 0.9500
C19 C20 1.384(4)
C19 C24 1.423(4)
C19 Ru2 2.063(3)
C20 C21 1.429(4)
C20 C29 1.508(4)
C21 C22 1.427(4)
C21 C25 1.429(4)
C22 C23 1.393(5)
C22 C28 1.420(4)
C23 C24 1.367(4)
C23 H23 0.9500
C24 H24 0.9500
C25 C26 1.359(5)
C25 H25 0.9500
C26 C27 1.394(5)
C26 H26 0.9500
C27 C28 1.363(5)
C27 H27 0.9500
C28 H28 0.9500
C29 N2 1.501(4)
C29 C30 1.525(4)
C29 H29 1.0000
C30 H30A 0.9800
C30 H30B 0.9800
C30 H30C 0.9800
C31 C32 1.387(5)
C31 C36 1.404(5)
C31 Ru2 2.159(3)
C31 H31 0.9500
C32 C33 1.415(6)
C32 Ru2 2.195(3)
C32 H32 0.9500
C33 C34 1.388(7)
C33 Ru2 2.220(4)
C33 H33 0.9500
C34 C35 1.417(6)
C34 Ru2 2.268(4)
C34 H34 0.9500
C35 C36 1.410(6)
C35 Ru2 2.193(4)
C35 H35 0.9500
C36 Ru2 2.183(3)
C36 H36 0.9500
C37 Cl2 1.727(4)
C37 Cl1 1.758(4)
C37 H37A 0.9900
C37 H37B 0.9900
N1 Ru1 2.121(3)
N1 H1N1 0.9200
N1 H2N1 0.9200
N2 Ru2 2.119(2)
N2 H1N2 0.9200
N2 H2N2 0.9200
F1 P1 1.581(2)
F2 P1 1.570(3)
F3 P1 1.588(2)
F4 P1 1.587(3)
F5 P1 1.583(2)
F6 P1 1.594(2)
Ru1 H1RU 1.72(3)
Ru2 H1RU 1.70(3)

loop_
_geom_torsion_atom_site_label_1
_geom_torsion_atom_site_label_2
_geom_torsion_atom_site_label_3
_geom_torsion_atom_site_label_4
_geom_torsion
C6 C1 C2 C3 -0.9(4)
Ru1 C1 C2 C3 176.6(2)
C6 C1 C2 C11 178.2(3)
Ru1 C1 C2 C11 -4.2(4)
C1 C2 C3 C4 -0.6(5)
C11 C2 C3 C4 -179.7(3)
C1 C2 C3 C7 -179.0(3)
C11 C2 C3 C7 1.9(5)
C2 C3 C4 C5 1.4(5)
C7 C3 C4 C5 179.8(3)
C2 C3 C4 C10 -177.1(3)
C7 C3 C4 C10 1.3(5)
C10 C4 C5 C6 177.9(4)
C3 C4 C5 C6 -0.6(5)
C4 C5 C6 C1 -1.0(5)
C2 C1 C6 C5 1.7(5)
Ru1 C1 C6 C5 -175.5(3)
C2 C3 C7 C8 177.9(4)
C4 C3 C7 C8 -0.4(6)
C3 C7 C8 C9 -0.8(8)
C7 C8 C9 C10 1.0(10)
C8 C9 C10 C4 0.0(8)
C5 C4 C10 C9 -179.6(4)
C3 C4 C10 C9 -1.2(6)
C1 C2 C11 N1 24.1(4)
C3 C2 C11 N1 -156.8(3)
C1 C2 C11 C12 -95.5(4)
C3 C2 C11 C12 83.6(4)
C18 C13 C14 C15 -0.7(6)
Ru1 C13 C14 C15 -55.7(4)
C18 C13 C14 Ru1 55.0(4)
C13 C14 C15 C16 -1.4(7)
Ru1 C14 C15 C16 -56.5(4)
C13 C14 C15 Ru1 55.1(4)
C14 C15 C16 C17 4.1(6)
Ru1 C15 C16 C17 -51.1(3)
C14 C15 C16 Ru1 55.2(4)
C15 C16 C17 C18 -5.2(6)
Ru1 C16 C17 C18 -57.1(4)
C15 C16 C17 Ru1 51.9(4)
C14 C13 C18 C17 -0.4(6)
Ru1 C13 C18 C17 54.7(4)
C14 C13 C18 Ru1 -55.1(4)
C16 C17 C18 C13 3.4(6)
Ru1 C17 C18 C13 -54.8(4)
C16 C17 C18 Ru1 58.2(4)
C24 C19 C20 C21 -2.5(4)
Ru2 C19 C20 C21 178.7(2)
C24 C19 C20 C29 177.7(3)
Ru2 C19 C20 C29 -1.1(3)
C19 C20 C21 C22 0.2(4)
C29 C20 C21 C22 -180.0(3)
C19 C20 C21 C25 -178.7(3)
C29 C20 C21 C25 1.1(5)
C25 C21 C22 C23 -179.6(3)
C20 C21 C22 C23 1.4(4)
C25 C21 C22 C28 1.1(4)
C20 C21 C22 C28 -177.9(3)
C28 C22 C23 C24 178.7(3)
C21 C22 C23 C24 -0.6(5)
C22 C23 C24 C19 -1.8(5)
C20 C19 C24 C23 3.3(5)
Ru2 C19 C24 C23 -178.0(2)
C22 C21 C25 C26 -0.3(5)
C20 C21 C25 C26 178.6(3)
C21 C25 C26 C27 -1.0(5)
C25 C26 C27 C28 1.4(5)
C26 C27 C28 C22 -0.6(5)
C23 C22 C28 C27 -179.9(3)
C21 C22 C28 C27 -0.6(5)
C19 C20 C29 N2 19.4(4)
C21 C20 C29 N2 -160.4(3)
C19 C20 C29 C30 -100.1(3)
C21 C20 C29 C30 80.1(4)
C36 C31 C32 C33 0.5(5)
Ru2 C31 C32 C33 -55.0(3)
C36 C31 C32 Ru2 55.4(3)
C31 C32 C33 C34 -2.3(6)
Ru2 C32 C33 C34 -56.2(3)
C31 C32 C33 Ru2 53.9(3)
C32 C33 C34 C35 4.9(5)
Ru2 C33 C34 C35 -49.7(3)
C32 C33 C34 Ru2 54.6(3)
C33 C34 C35 C36 -5.7(5)
Ru2 C34 C35 C36 -56.0(3)
C33 C34 C35 Ru2 50.3(3)
C32 C31 C36 C35 -1.3(5)
Ru2 C31 C36 C35 54.5(3)
C32 C31 C36 Ru2 -55.8(3)
C34 C35 C36 C31 3.9(5)
Ru2 C35 C36 C31 -53.9(3)
C34 C35 C36 Ru2 57.8(3)
C2 C11 N1 Ru1 -32.6(3)
C12 C11 N1 Ru1 89.4(3)
C20 C29 N2 Ru2 -28.8(3)
C30 C29 N2 Ru2 93.0(3)
C2 C1 Ru1 N1 -11.4(2)
C6 C1 Ru1 N1 165.9(3)
C2 C1 Ru1 C13 120.2(3)
C6 C1 Ru1 C13 -62.6(3)
C2 C1 Ru1 C17 177.5(2)
C6 C1 Ru1 C17 -5.2(4)
C2 C1 Ru1 C18 155.3(3)
C6 C1 Ru1 C18 -27.4(3)
C2 C1 Ru1 C14 87.9(3)
C6 C1 Ru1 C14 -94.8(3)
C2 C1 Ru1 C15 72.2(3)
C6 C1 Ru1 C15 -110.5(3)
C2 C1 Ru1 C16 151.6(9)
C6 C1 Ru1 C16 -31.1(10)
C11 N1 Ru1 C1 24.9(2)
C11 N1 Ru1 C13 -55.1(3)
C11 N1 Ru1 C17 -169.1(3)
C11 N1 Ru1 C18 -54.5(7)
C11 N1 Ru1 C14 -81.3(3)
C11 N1 Ru1 C15 -118.0(3)
C11 N1 Ru1 C16 -150.6(3)
C18 C13 Ru1 C1 105.6(3)
C14 C13 Ru1 C1 -121.0(3)
C18 C13 Ru1 N1 179.8(2)
C14 C13 Ru1 N1 -46.7(4)
C18 C13 Ru1 C17 -29.4(3)
C14 C13 Ru1 C17 104.1(4)
C14 C13 Ru1 C18 133.5(4)
C18 C13 Ru1 C14 -133.5(4)
C18 C13 Ru1 C15 -103.9(3)
C14 C13 Ru1 C15 29.6(3)
C18 C13 Ru1 C16 -67.0(3)
C14 C13 Ru1 C16 66.5(4)
C18 C17 Ru1 C1 -38.8(4)
C16 C17 Ru1 C1 -170.0(3)
C18 C17 Ru1 N1 159.3(3)
C16 C17 Ru1 N1 28.1(5)
C18 C17 Ru1 C13 29.1(3)
C16 C17 Ru1 C13 -102.1(3)
C16 C17 Ru1 C18 -131.2(4)
C18 C17 Ru1 C14 65.0(3)
C16 C17 Ru1 C14 -66.2(3)
C18 C17 Ru1 C15 101.9(3)
C16 C17 Ru1 C15 -29.3(3)
C18 C17 Ru1 C16 131.2(4)
C13 C18 Ru1 C1 -77.7(3)
C17 C18 Ru1 C1 151.0(3)
C13 C18 Ru1 N1 -0.8(8)
C17 C18 Ru1 N1 -132.1(6)
C17 C18 Ru1 C13 -131.4(4)
C13 C18 Ru1 C17 131.4(4)
C13 C18 Ru1 C14 28.1(3)
C17 C18 Ru1 C14 -103.3(4)
C13 C18 Ru1 C15 64.6(3)
C17 C18 Ru1 C15 -66.7(4)
C13 C18 Ru1 C16 101.4(3)
C17 C18 Ru1 C16 -30.0(3)
C13 C14 Ru1 C1 64.5(3)
C15 C14 Ru1 C1 -164.2(3)
C13 C14 Ru1 N1 145.5(3)
C15 C14 Ru1 N1 -83.2(3)
C15 C14 Ru1 C13 131.3(5)
C13 C14 Ru1 C17 -64.2(3)
C15 C14 Ru1 C17 67.1(4)
C13 C14 Ru1 C18 -28.0(3)
C15 C14 Ru1 C18 103.3(4)
C13 C14 Ru1 C15 -131.3(5)
C13 C14 Ru1 C16 -101.8(4)
C15 C14 Ru1 C16 29.5(4)
C14 C15 Ru1 C1 25.4(5)
C16 C15 Ru1 C1 156.7(3)
C14 C15 Ru1 N1 102.9(3)
C16 C15 Ru1 N1 -125.9(3)
C14 C15 Ru1 C13 -29.2(3)
C16 C15 Ru1 C13 102.1(3)
C14 C15 Ru1 C17 -101.4(3)
C16 C15 Ru1 C17 29.9(3)
C14 C15 Ru1 C18 -64.9(3)
C16 C15 Ru1 C18 66.3(3)
C16 C15 Ru1 C14 131.2(5)
C14 C15 Ru1 C16 -131.2(5)
C15 C16 Ru1 C1 -98.1(10)
C17 C16 Ru1 C1 33.2(10)
C15 C16 Ru1 N1 63.3(3)
C17 C16 Ru1 N1 -165.3(3)
C15 C16 Ru1 C13 -65.9(3)
C17 C16 Ru1 C13 65.5(3)
C15 C16 Ru1 C17 -131.3(4)
C15 C16 Ru1 C18 -102.1(3)
C17 C16 Ru1 C18 29.2(3)
C15 C16 Ru1 C14 -29.5(3)
C17 C16 Ru1 C14 101.8(3)
C17 C16 Ru1 C15 131.3(4)
C20 C19 Ru2 N2 -12.0(2)
C24 C19 Ru2 N2 169.3(3)
C20 C19 Ru2 C31 122.1(2)
C24 C19 Ru2 C31 -56.7(3)
C20 C19 Ru2 C36 158.0(2)
C24 C19 Ru2 C36 -20.7(3)
C20 C19 Ru2 C35 178.9(2)
C24 C19 Ru2 C35 0.2(3)
C20 C19 Ru2 C32 88.4(2)
C24 C19 Ru2 C32 -90.3(3)
C20 C19 Ru2 C33 71.4(3)
C24 C19 Ru2 C33 -107.4(3)
C20 C19 Ru2 C34 137.2(7)
C24 C19 Ru2 C34 -41.5(8)
C29 N2 Ru2 C19 23.0(2)
C29 N2 Ru2 C31 -54.0(3)
C29 N2 Ru2 C35 -171.4(3)
C29 N2 Ru2 C32 -80.4(2)
C29 N2 Ru2 C33 -117.5(2)
C29 N2 Ru2 C34 -149.8(2)
C32 C31 Ru2 C19 -117.9(3)
C36 C31 Ru2 C19 109.7(2)
C32 C31 Ru2 N2 -45.7(3)
C36 C31 Ru2 N2 -178.1(2)
C32 C31 Ru2 C36 132.4(4)
C32 C31 Ru2 C35 102.6(3)
C36 C31 Ru2 C35 -29.8(3)
C36 C31 Ru2 C32 -132.4(4)
C32 C31 Ru2 C33 29.7(3)
C36 C31 Ru2 C33 -102.7(3)
C32 C31 Ru2 C34 65.6(3)
C36 C31 Ru2 C34 -66.9(3)
C31 C36 Ru2 C19 -73.6(3)
C35 C36 Ru2 C19 155.2(3)
C35 C36 Ru2 C31 -131.2(4)
C31 C36 Ru2 C35 131.2(4)
C31 C36 Ru2 C32 28.8(2)
C35 C36 Ru2 C32 -102.4(3)
C31 C36 Ru2 C33 66.0(3)
C35 C36 Ru2 C33 -65.2(3)
C31 C36 Ru2 C34 101.5(3)
C35 C36 Ru2 C34 -29.8(3)
C36 C35 Ru2 C19 -35.0(3)
C34 C35 Ru2 C19 -165.7(2)
C36 C35 Ru2 N2 164.8(2)
C34 C35 Ru2 N2 34.1(4)
C36 C35 Ru2 C31 29.8(2)
C34 C35 Ru2 C31 -100.8(3)
C34 C35 Ru2 C36 -130.7(4)
C36 C35 Ru2 C32 66.7(3)
C34 C35 Ru2 C32 -64.0(3)
C36 C35 Ru2 C33 103.5(3)
C34 C35 Ru2 C33 -27.2(2)
C36 C35 Ru2 C34 130.7(4)
C31 C32 Ru2 C19 66.6(3)
C33 C32 Ru2 C19 -162.0(3)
C31 C32 Ru2 N2 147.2(2)
C33 C32 Ru2 N2 -81.4(3)
C33 C32 Ru2 C31 131.4(4)
C31 C32 Ru2 C36 -29.2(2)
C33 C32 Ru2 C36 102.1(3)
C31 C32 Ru2 C35 -66.5(3)
C33 C32 Ru2 C35 64.8(3)
C31 C32 Ru2 C33 -131.4(4)
C31 C32 Ru2 C34 -102.8(3)
C33 C32 Ru2 C34 28.5(3)
C34 C33 Ru2 C19 159.7(2)
C32 C33 Ru2 C19 27.7(4)
C34 C33 Ru2 N2 -123.3(2)
C32 C33 Ru2 N2 104.8(2)
C34 C33 Ru2 C31 102.5(3)
C32 C33 Ru2 C31 -29.5(2)
C34 C33 Ru2 C36 65.1(3)
C32 C33 Ru2 C36 -66.9(3)
C34 C33 Ru2 C35 27.9(2)
C32 C33 Ru2 C35 -104.0(3)
C34 C33 Ru2 C32 132.0(4)
C32 C33 Ru2 C34 -132.0(4)
C33 C34 Ru2 C19 -82.0(8)
C35 C34 Ru2 C19 52.5(8)
C33 C34 Ru2 N2 65.0(3)
C35 C34 Ru2 N2 -160.5(2)
C33 C34 Ru2 C31 -66.5(3)
C35 C34 Ru2 C31 67.9(2)
C33 C34 Ru2 C36 -104.2(3)
C35 C34 Ru2 C36 30.2(2)
C33 C34 Ru2 C35 -134.4(4)
C33 C34 Ru2 C32 -29.6(2)
C35 C34 Ru2 C32 104.9(3)
C35 C34 Ru2 C33 134.4(4)
